data_4104753
loop_
_publ_author_name
'Sebastian Burck'
'Kathrin G\"otz'
'Martin Kaupp'
'Martin Nieger'
'Johannes Weber'
'J\"orn Schmedt auf der G\"unne'
'Dietrich Gudat'

_publ_contact_author
;
        Martin Nieger
        Laboratory of Inorganic Chemistry
        Department of Chemistry
        Universitity of Helsinki
        P.O. Box 55
        FIN-00014 University of Helsinki
        Finland
;
_publ_contact_author_email martin.nieger@helsinki.fi
_publ_contact_author_fax '++358 9 191 50198'
_publ_contact_author_phone '++358 9 191 50223'
_publ_section_title
;
 Diphosphines with Strongly Polarized P-P Bonds: Hybrids between Covalent
 Molecules and Donor-Acceptor Adducts with Flexible Molecular Structures
;
_journal_name_full 'Journal of the American Chemical Society'
_journal_page_first 10763
_journal_page_last 10774
_journal_paper_doi 10.1021/ja903156p
_journal_volume 131
_journal_year 2009
_chemical_formula_moiety 'C38 H56 N2 P2'
_chemical_formula_sum 'C38 H56 N2 P2'
_chemical_formula_weight 602.79
_chemical_name_systematic
; 
 1,3-(Bis-2,6-diisopropylphenyl)-2-(2',3',4',5'-tetraethylphospholyl)-
 dihydro-1,3,2-diazaphosphole
;
_space_group_IT_number 14
_symmetry_cell_setting monoclinic
_symmetry_space_group_name_Hall '-P 2ybc'
_symmetry_space_group_name_H-M 'P 1 21/c 1'
_atom_sites_solution_hydrogens geom
_atom_sites_solution_primary direct
_atom_sites_solution_secondary difmap
_audit_creation_method SHELXL-97
_cell_angle_alpha 90.00
_cell_angle_beta 99.802(1)
_cell_angle_gamma 90.00
_cell_formula_units_Z 4
_cell_length_a 21.2168(5)
_cell_length_b 14.3508(3)
_cell_length_c 12.0623(2)
_cell_measurement_reflns_used 6535
_cell_measurement_temperature 123(2)
_cell_measurement_theta_max 27.5
_cell_measurement_theta_min 1
_cell_volume 3619.09(13)
_computing_cell_refinement DENZO-SMN
_computing_data_collection Collect
_computing_data_reduction DENZO-SMN
_computing_molecular_graphics SHELXTL-NT
_computing_publication_material 'SHELXL-97 (Sheldrick, 1997)'
_computing_structure_refinement 'SHELXL-97 (Sheldrick, 1997)'
_computing_structure_solution 'SHELXS-97 (Sheldrick, 1990)'
_diffrn_ambient_temperature 123(2)
_diffrn_measured_fraction_theta_full 0.998
_diffrn_measured_fraction_theta_max 0.998
_diffrn_measurement_device_type 'Nonius KappaCCD'
_diffrn_measurement_method 'rotation in phi and omega, 1 deg.'
_diffrn_radiation_monochromator graphite
_diffrn_radiation_source 'fine-focus sealed tube'
_diffrn_radiation_type MoK\a
_diffrn_radiation_wavelength 0.71073
_diffrn_reflns_av_R_equivalents 0.0358
_diffrn_reflns_av_sigmaI/netI 0.0685
_diffrn_reflns_limit_h_max 14
_diffrn_reflns_limit_h_min -25
_diffrn_reflns_limit_k_max 17
_diffrn_reflns_limit_k_min -15
_diffrn_reflns_limit_l_max 14
_diffrn_reflns_limit_l_min -13
_diffrn_reflns_number 17057
_diffrn_reflns_theta_full 25.02
_diffrn_reflns_theta_max 25.02
_diffrn_reflns_theta_min 2.92
_diffrn_standards_decay_% none
_exptl_absorpt_coefficient_mu 0.147
_exptl_absorpt_correction_type none
_exptl_crystal_colour yellow
_exptl_crystal_density_diffrn 1.106
_exptl_crystal_density_meas ?
_exptl_crystal_description blocks
_exptl_crystal_F_000 1312
_exptl_crystal_size_max 0.50
_exptl_crystal_size_mid 0.30
_exptl_crystal_size_min 0.20
_refine_diff_density_max 0.320
_refine_diff_density_min -0.240
_refine_diff_density_rms 0.040
_refine_ls_extinction_method none
_refine_ls_goodness_of_fit_ref 0.952
_refine_ls_hydrogen_treatment constr
_refine_ls_matrix_type full
_refine_ls_number_parameters 379
_refine_ls_number_reflns 6382
_refine_ls_number_restraints 0
_refine_ls_restrained_S_all 0.952
_refine_ls_R_factor_all 0.0653
_refine_ls_R_factor_gt 0.0377
_refine_ls_shift/su_max 0.000
_refine_ls_shift/su_mean 0.000
_refine_ls_structure_factor_coef Fsqd
_refine_ls_weighting_details 'calc w=1/[\s^2^(Fo^2^)+(0.0438P)^2^+0.0000P] where P=(Fo^2^+2Fc^2^)/3'
_refine_ls_weighting_scheme calc
_refine_ls_wR_factor_gt 0.0843
_refine_ls_wR_factor_ref 0.0915
_reflns_number_gt 4416
_reflns_number_total 6382
_reflns_threshold_expression >2sigma(I)
_cod_data_source_file ja903156p_si_002_1.cif
_cod_data_source_block gudat75_compound_4b
_cod_depositor_comments
;
The following automatic conversions were performed:

'_exptl_crystal_density_meas' value 'none' was changed to '?' - the
value is perceived as not measured.

Automatic conversion script
Id: cif_fix_values 3008 2015-01-20 13:52:24Z robertas 
;
_cod_original_sg_symbol_H-M 'P 21/c'
_cod_database_code 4104753

loop_
_symmetry_equiv_pos_as_xyz
'x, y, z'
'-x, y+1/2, -z+1/2'
'-x, -y, -z'
'x, -y-1/2, z-1/2'

loop_
_atom_site_label
_atom_site_type_symbol
_atom_site_fract_x
_atom_site_fract_y
_atom_site_fract_z
_atom_site_U_iso_or_equiv
_atom_site_adp_type
_atom_site_occupancy
_atom_site_symmetry_multiplicity
_atom_site_calc_flag
_atom_site_refinement_flags
P1 P 0.25876(2) 0.49807(3) 0.75855(4) 0.01820(13) Uani 1 1 d .
N2 N 0.23685(7) 0.54968(8) 0.87467(11) 0.0187(3) Uani 1 1 d .
C3 C 0.28501(9) 0.55217(11) 0.96917(15) 0.0223(4) Uani 1 1 d .
H3 H 0.2788 0.5734 1.0411 0.027 Uiso 1 1 calc R
C4 C 0.34045(9) 0.52137(11) 0.94680(15) 0.0232(4) Uani 1 1 d .
H4 H 0.3786 0.5175 1.0009 0.028 Uiso 1 1 calc R
N5 N 0.33595(7) 0.49495(9) 0.83269(12) 0.0193(3) Uani 1 1 d .
C6 C 0.17301(8) 0.58146(11) 0.87862(14) 0.0184(4) Uani 1 1 d .
C7 C 0.15038(9) 0.66000(11) 0.81438(15) 0.0222(4) Uani 1 1 d .
C8 C 0.08857(9) 0.68992(12) 0.81842(16) 0.0289(5) Uani 1 1 d .
H8 H 0.0718 0.7417 0.7739 0.035 Uiso 1 1 calc R
C9 C 0.05101(9) 0.64629(12) 0.88546(16) 0.0312(5) Uani 1 1 d .
H9 H 0.0091 0.6686 0.8881 0.037 Uiso 1 1 calc R
C10 C 0.07469(9) 0.56994(12) 0.94877(15) 0.0265(4) Uani 1 1 d .
H10 H 0.0489 0.5410 0.9960 0.032 Uiso 1 1 calc R
C11 C 0.13517(8) 0.53440(11) 0.94530(14) 0.0205(4) Uani 1 1 d .
C12 C 0.15692(9) 0.44680(11) 1.01170(15) 0.0255(4) Uani 1 1 d .
H12 H 0.1997 0.4289 0.9942 0.031 Uiso 1 1 calc R
C13 C 0.11111(10) 0.36465(12) 0.97920(17) 0.0349(5) Uani 1 1 d .
H13A H 0.1272 0.3097 1.0233 0.052 Uiso 1 1 calc R
H13B H 0.1084 0.3511 0.8989 0.052 Uiso 1 1 calc R
H13C H 0.0686 0.3808 0.9946 0.052 Uiso 1 1 calc R
C14 C 0.16461(11) 0.46409(14) 1.13810(16) 0.0440(6) Uani 1 1 d .
H14A H 0.1788 0.4066 1.1786 0.066 Uiso 1 1 calc R
H14B H 0.1235 0.4836 1.1572 0.066 Uiso 1 1 calc R
H14C H 0.1964 0.5132 1.1596 0.066 Uiso 1 1 calc R
C15 C 0.19166(9) 0.71485(11) 0.74651(16) 0.0296(5) Uani 1 1 d .
H15 H 0.2332 0.6808 0.7515 0.035 Uiso 1 1 calc R
C16 C 0.20668(12) 0.81107(13) 0.7982(2) 0.0531(7) Uani 1 1 d .
H16A H 0.2336 0.8455 0.7538 0.080 Uiso 1 1 calc R
H16B H 0.2294 0.8042 0.8756 0.080 Uiso 1 1 calc R
H16C H 0.1667 0.8453 0.7983 0.080 Uiso 1 1 calc R
C17 C 0.16235(13) 0.72114(17) 0.62289(18) 0.0634(8) Uani 1 1 d .
H17A H 0.1908 0.7567 0.5827 0.095 Uiso 1 1 calc R
H17B H 0.1208 0.7525 0.6151 0.095 Uiso 1 1 calc R
H17C H 0.1565 0.6583 0.5911 0.095 Uiso 1 1 calc R
C18 C 0.39315(8) 0.47938(11) 0.78557(15) 0.0217(4) Uani 1 1 d .
C19 C 0.43549(8) 0.40706(11) 0.82860(15) 0.0245(4) Uani 1 1 d .
C20 C 0.49063(9) 0.39556(13) 0.78167(18) 0.0356(5) Uani 1 1 d .
H20 H 0.5203 0.3483 0.8104 0.043 Uiso 1 1 calc R
C21 C 0.50332(10) 0.45072(14) 0.69500(18) 0.0406(6) Uani 1 1 d .
H21 H 0.5404 0.4398 0.6626 0.049 Uiso 1 1 calc R
C22 C 0.46192(10) 0.52205(13) 0.65528(17) 0.0346(5) Uani 1 1 d .
H22 H 0.4713 0.5601 0.5958 0.042 Uiso 1 1 calc R
C23 C 0.40681(9) 0.53969(12) 0.69997(15) 0.0258(4) Uani 1 1 d .
C24 C 0.36605(9) 0.62541(12) 0.66291(15) 0.0288(5) Uani 1 1 d .
H24 H 0.3202 0.6056 0.6533 0.035 Uiso 1 1 calc R
C25 C 0.37627(10) 0.69977(12) 0.75566(17) 0.0351(5) Uani 1 1 d .
H25A H 0.3497 0.7543 0.7312 0.053 Uiso 1 1 calc R
H25B H 0.4214 0.7182 0.7705 0.053 Uiso 1 1 calc R
H25C H 0.3643 0.6743 0.8245 0.053 Uiso 1 1 calc R
C26 C 0.37641(10) 0.66889(13) 0.55170(16) 0.0402(5) Uani 1 1 d .
H26A H 0.3482 0.7229 0.5346 0.060 Uiso 1 1 calc R
H26B H 0.3667 0.6228 0.4913 0.060 Uiso 1 1 calc R
H26C H 0.4211 0.6888 0.5579 0.060 Uiso 1 1 calc R
C27 C 0.42524(9) 0.34358(11) 0.92524(16) 0.0291(5) Uani 1 1 d .
H27 H 0.3808 0.3540 0.9401 0.035 Uiso 1 1 calc R
C28 C 0.43258(10) 0.23957(12) 0.90079(18) 0.0411(6) Uani 1 1 d .
H28A H 0.4252 0.2029 0.9659 0.062 Uiso 1 1 calc R
H28B H 0.4759 0.2277 0.8862 0.062 Uiso 1 1 calc R
H28C H 0.4013 0.2218 0.8347 0.062 Uiso 1 1 calc R
C29 C 0.47198(10) 0.36803(13) 1.03247(17) 0.0378(5) Uani 1 1 d .
H29A H 0.4646 0.3266 1.0936 0.057 Uiso 1 1 calc R
H29B H 0.4653 0.4328 1.0533 0.057 Uiso 1 1 calc R
H29C H 0.5160 0.3603 1.0191 0.057 Uiso 1 1 calc R
P2 P 0.20453(2) 0.35001(3) 0.73980(4) 0.02532(14) Uani 1 1 d .
C30 C 0.25277(9) 0.33404(11) 0.63271(15) 0.0248(4) Uani 1 1 d .
C31 C 0.22456(9) 0.37245(11) 0.53254(14) 0.0231(4) Uani 1 1 d .
C32 C 0.16341(9) 0.41539(11) 0.53688(15) 0.0227(4) Uani 1 1 d .
C33 C 0.14498(8) 0.41013(11) 0.64079(15) 0.0228(4) Uani 1 1 d .
C34 C 0.31579(9) 0.28448(11) 0.65415(17) 0.0314(5) Uani 1 1 d .
H34A H 0.3361 0.2948 0.7333 0.038 Uiso 1 1 calc R
H34B H 0.3441 0.3116 0.6054 0.038 Uiso 1 1 calc R
C35 C 0.30979(10) 0.17957(11) 0.63213(17) 0.0355(5) Uani 1 1 d .
H35A H 0.3523 0.1509 0.6475 0.053 Uiso 1 1 calc R
H35B H 0.2906 0.1687 0.5534 0.053 Uiso 1 1 calc R
H35C H 0.2826 0.1519 0.6814 0.053 Uiso 1 1 calc R
C36 C 0.25507(9) 0.37225(12) 0.42836(15) 0.0306(5) Uani 1 1 d .
H36A H 0.2211 0.3693 0.3611 0.037 Uiso 1 1 calc R
H36B H 0.2820 0.3159 0.4286 0.037 Uiso 1 1 calc R
C37 C 0.29631(10) 0.45867(12) 0.42047(17) 0.0379(5) Uani 1 1 d .
H37A H 0.3147 0.4557 0.3514 0.057 Uiso 1 1 calc R
H37B H 0.3308 0.4609 0.4858 0.057 Uiso 1 1 calc R
H37C H 0.2698 0.5147 0.4192 0.057 Uiso 1 1 calc R
C38 C 0.12321(9) 0.45812(12) 0.43423(15) 0.0305(5) Uani 1 1 d .
H38A H 0.1519 0.4868 0.3871 0.037 Uiso 1 1 calc R
H38B H 0.0966 0.5083 0.4586 0.037 Uiso 1 1 calc R
C39 C 0.07965(10) 0.38843(14) 0.36314(16) 0.0424(6) Uani 1 1 d .
H39A H 0.0552 0.4203 0.2978 0.064 Uiso 1 1 calc R
H39B H 0.0501 0.3611 0.4084 0.064 Uiso 1 1 calc R
H39C H 0.1056 0.3390 0.3375 0.064 Uiso 1 1 calc R
C40 C 0.08248(9) 0.44440(11) 0.66817(16) 0.0275(4) Uani 1 1 d .
H40A H 0.0665 0.4957 0.6160 0.033 Uiso 1 1 calc R
H40B H 0.0900 0.4702 0.7454 0.033 Uiso 1 1 calc R
C41 C 0.03102(9) 0.36883(13) 0.66013(17) 0.0364(5) Uani 1 1 d .
H41A H -0.0082 0.3955 0.6797 0.055 Uiso 1 1 calc R
H41B H 0.0461 0.3181 0.7124 0.055 Uiso 1 1 calc R
H41C H 0.0221 0.3444 0.5832 0.055 Uiso 1 1 calc R

loop_
_atom_site_aniso_label
_atom_site_aniso_U_11
_atom_site_aniso_U_22
_atom_site_aniso_U_33
_atom_site_aniso_U_23
_atom_site_aniso_U_13
_atom_site_aniso_U_12
P1 0.0163(3) 0.0176(2) 0.0208(3) -0.00021(19) 0.0034(2) -0.00024(19)
N2 0.0168(9) 0.0185(7) 0.0203(8) -0.0009(6) 0.0023(7) 0.0006(6)
C3 0.0224(11) 0.0239(9) 0.0195(10) -0.0013(8) 0.0007(9) -0.0012(8)
C4 0.0209(11) 0.0267(10) 0.0203(11) 0.0010(8) -0.0012(8) -0.0009(8)
N5 0.0158(9) 0.0215(7) 0.0210(8) 0.0006(6) 0.0048(7) 0.0007(6)
C6 0.0166(10) 0.0187(9) 0.0204(10) -0.0053(8) 0.0045(8) 0.0001(7)
C7 0.0244(11) 0.0174(9) 0.0247(11) -0.0025(8) 0.0037(9) 0.0015(8)
C8 0.0291(12) 0.0221(10) 0.0346(12) 0.0036(9) 0.0024(10) 0.0078(8)
C9 0.0202(12) 0.0311(11) 0.0427(13) -0.0029(10) 0.0062(10) 0.0059(9)
C10 0.0232(11) 0.0273(10) 0.0310(11) -0.0012(8) 0.0106(9) -0.0027(8)
C11 0.0208(11) 0.0196(9) 0.0214(10) -0.0047(8) 0.0046(8) -0.0012(8)
C12 0.0275(12) 0.0266(10) 0.0237(11) 0.0041(8) 0.0077(9) 0.0008(8)
C13 0.0383(14) 0.0266(10) 0.0427(13) 0.0062(9) 0.0149(11) -0.0026(9)
C14 0.0580(17) 0.0471(12) 0.0272(12) 0.0050(10) 0.0081(11) 0.0055(11)
C15 0.0360(13) 0.0208(10) 0.0346(12) 0.0069(9) 0.0139(10) 0.0058(8)
C16 0.0691(19) 0.0320(12) 0.0649(17) 0.0002(11) 0.0303(14) -0.0144(11)
C17 0.081(2) 0.0745(17) 0.0357(15) 0.0136(12) 0.0129(14) -0.0156(15)
C18 0.0149(10) 0.0243(9) 0.0261(11) -0.0042(8) 0.0039(8) -0.0042(8)
C19 0.0173(11) 0.0228(9) 0.0329(11) -0.0034(8) 0.0030(9) -0.0002(8)
C20 0.0221(12) 0.0355(11) 0.0500(14) -0.0032(10) 0.0086(10) 0.0069(9)
C21 0.0270(13) 0.0463(12) 0.0538(15) -0.0066(11) 0.0222(11) 0.0013(10)
C22 0.0308(13) 0.0380(11) 0.0382(13) 0.0002(9) 0.0151(10) -0.0050(9)
C23 0.0213(11) 0.0277(10) 0.0282(11) -0.0010(9) 0.0037(9) -0.0053(8)
C24 0.0232(12) 0.0300(10) 0.0337(12) 0.0070(9) 0.0062(9) -0.0046(8)
C25 0.0346(13) 0.0255(10) 0.0451(13) 0.0073(9) 0.0064(10) -0.0013(9)
C26 0.0382(14) 0.0424(12) 0.0396(13) 0.0116(10) 0.0053(11) -0.0112(10)
C27 0.0177(11) 0.0293(10) 0.0389(12) 0.0036(9) 0.0009(9) 0.0030(8)
C28 0.0332(14) 0.0301(11) 0.0555(15) 0.0075(10) -0.0049(11) 0.0038(9)
C29 0.0289(13) 0.0402(12) 0.0412(13) 0.0054(10) -0.0033(10) 0.0028(9)
P2 0.0281(3) 0.0234(3) 0.0234(3) 0.0024(2) 0.0013(2) -0.0024(2)
C30 0.0259(12) 0.0192(9) 0.0272(11) -0.0032(8) -0.0012(9) -0.0013(8)
C31 0.0277(12) 0.0205(9) 0.0198(10) -0.0030(8) 0.0000(9) -0.0051(8)
C32 0.0246(11) 0.0185(9) 0.0224(11) -0.0012(8) -0.0039(9) -0.0036(8)
C33 0.0225(11) 0.0192(9) 0.0249(11) -0.0006(8) -0.0014(9) -0.0075(8)
C34 0.0328(13) 0.0252(10) 0.0332(12) -0.0040(9) -0.0026(10) 0.0034(9)
C35 0.0403(14) 0.0269(10) 0.0412(13) -0.0044(9) 0.0123(11) 0.0029(9)
C36 0.0336(13) 0.0335(11) 0.0244(11) -0.0021(9) 0.0045(9) 0.0000(9)
C37 0.0436(14) 0.0376(11) 0.0340(12) 0.0007(10) 0.0106(11) -0.0065(10)
C38 0.0329(13) 0.0317(10) 0.0242(11) 0.0014(9) -0.0025(9) 0.0022(9)
C39 0.0382(14) 0.0588(14) 0.0258(12) 0.0021(10) -0.0065(10) -0.0080(11)
C40 0.0229(11) 0.0270(10) 0.0315(12) 0.0010(9) 0.0018(9) -0.0036(8)
C41 0.0255(13) 0.0401(11) 0.0424(13) -0.0009(10) 0.0025(10) -0.0083(9)

loop_
_atom_type_symbol
_atom_type_description
_atom_type_scat_dispersion_real
_atom_type_scat_dispersion_imag
_atom_type_scat_source
C C 0.0033 0.0016 'International Tables Vol C Tables 4.2.6.8 and 6.1.1.4'
H H 0.0000 0.0000 'International Tables Vol C Tables 4.2.6.8 and 6.1.1.4'
N N 0.0061 0.0033 'International Tables Vol C Tables 4.2.6.8 and 6.1.1.4'
P P 0.1023 0.0942 'International Tables Vol C Tables 4.2.6.8 and 6.1.1.4'

loop_
_geom_angle_atom_site_label_1
_geom_angle_atom_site_label_2
_geom_angle_atom_site_label_3
_geom_angle
N2 P1 N5 87.33(7)
N2 P1 P2 105.41(5)
N5 P1 P2 114.92(5)
C3 N2 C6 121.85(14)
C3 N2 P1 114.52(12)
C6 N2 P1 123.46(11)
C4 C3 N2 112.12(16)
C4 C3 H3 123.9
N2 C3 H3 123.9
C3 C4 N5 111.82(16)
C3 C4 H4 124.1
N5 C4 H4 124.1
C4 N5 C18 120.18(14)
C4 N5 P1 113.43(11)
C18 N5 P1 125.95(12)
C11 C6 C7 121.82(15)
C11 C6 N2 120.05(14)
C7 C6 N2 118.14(14)
C8 C7 C6 117.69(16)
C8 C7 C15 119.60(15)
C6 C7 C15 122.64(16)
C9 C8 C7 121.58(16)
C9 C8 H8 119.2
C7 C8 H8 119.2
C8 C9 C10 119.52(17)
C8 C9 H9 120.2
C10 C9 H9 120.2
C9 C10 C11 121.76(17)
C9 C10 H10 119.1
C11 C10 H10 119.1
C10 C11 C6 117.56(15)
C10 C11 C12 119.17(15)
C6 C11 C12 123.27(15)
C11 C12 C14 111.31(14)
C11 C12 C13 112.24(15)
C14 C12 C13 109.59(15)
C11 C12 H12 107.8
C14 C12 H12 107.8
C13 C12 H12 107.8
C12 C13 H13A 109.5
C12 C13 H13B 109.5
H13A C13 H13B 109.5
C12 C13 H13C 109.5
H13A C13 H13C 109.5
H13B C13 H13C 109.5
C12 C14 H14A 109.5
C12 C14 H14B 109.5
H14A C14 H14B 109.5
C12 C14 H14C 109.5
H14A C14 H14C 109.5
H14B C14 H14C 109.5
C7 C15 C17 112.56(17)
C7 C15 C16 110.41(15)
C17 C15 C16 111.70(17)
C7 C15 H15 107.3
C17 C15 H15 107.3
C16 C15 H15 107.3
C15 C16 H16A 109.5
C15 C16 H16B 109.5
H16A C16 H16B 109.5
C15 C16 H16C 109.5
H16A C16 H16C 109.5
H16B C16 H16C 109.5
C15 C17 H17A 109.5
C15 C17 H17B 109.5
H17A C17 H17B 109.5
C15 C17 H17C 109.5
H17A C17 H17C 109.5
H17B C17 H17C 109.5
C19 C18 C23 121.42(16)
C19 C18 N5 119.62(15)
C23 C18 N5 118.91(15)
C20 C19 C18 117.59(16)
C20 C19 C27 118.62(16)
C18 C19 C27 123.76(16)
C21 C20 C19 121.84(18)
C21 C20 H20 119.1
C19 C20 H20 119.1
C20 C21 C22 119.73(18)
C20 C21 H21 120.1
C22 C21 H21 120.1
C21 C22 C23 121.83(18)
C21 C22 H22 119.1
C23 C22 H22 119.1
C22 C23 C18 117.48(17)
C22 C23 C24 120.32(16)
C18 C23 C24 122.05(16)
C23 C24 C26 115.28(16)
C23 C24 C25 110.13(15)
C26 C24 C25 109.41(14)
C23 C24 H24 107.2
C26 C24 H24 107.2
C25 C24 H24 107.2
C24 C25 H25A 109.5
C24 C25 H25B 109.5
H25A C25 H25B 109.5
C24 C25 H25C 109.5
H25A C25 H25C 109.5
H25B C25 H25C 109.5
C24 C26 H26A 109.5
C24 C26 H26B 109.5
H26A C26 H26B 109.5
C24 C26 H26C 109.5
H26A C26 H26C 109.5
H26B C26 H26C 109.5
C19 C27 C29 110.67(15)
C19 C27 C28 113.71(15)
C29 C27 C28 108.24(15)
C19 C27 H27 108.0
C29 C27 H27 108.0
C28 C27 H27 108.0
C27 C28 H28A 109.5
C27 C28 H28B 109.5
H28A C28 H28B 109.5
C27 C28 H28C 109.5
H28A C28 H28C 109.5
H28B C28 H28C 109.5
C27 C29 H29A 109.5
C27 C29 H29B 109.5
H29A C29 H29B 109.5
C27 C29 H29C 109.5
H29A C29 H29C 109.5
H29B C29 H29C 109.5
C30 P2 C33 90.32(8)
C30 P2 P1 81.86(6)
C33 P2 P1 84.82(5)
C31 C30 C34 125.92(17)
C31 C30 P2 111.51(14)
C34 C30 P2 122.57(14)
C30 C31 C32 113.57(16)
C30 C31 C36 123.32(17)
C32 C31 C36 123.10(16)
C33 C32 C31 113.91(16)
C33 C32 C38 124.10(17)
C31 C32 C38 121.94(16)
C32 C33 C40 125.45(16)
C32 C33 P2 110.69(13)
C40 C33 P2 123.77(13)
C30 C34 C35 113.07(16)
C30 C34 H34A 109.0
C35 C34 H34A 109.0
C30 C34 H34B 109.0
C35 C34 H34B 109.0
H34A C34 H34B 107.8
C34 C35 H35A 109.5
C34 C35 H35B 109.5
H35A C35 H35B 109.5
C34 C35 H35C 109.5
H35A C35 H35C 109.5
H35B C35 H35C 109.5
C31 C36 C37 112.42(15)
C31 C36 H36A 109.1
C37 C36 H36A 109.1
C31 C36 H36B 109.1
C37 C36 H36B 109.1
H36A C36 H36B 107.9
C36 C37 H37A 109.5
C36 C37 H37B 109.5
H37A C37 H37B 109.5
C36 C37 H37C 109.5
H37A C37 H37C 109.5
H37B C37 H37C 109.5
C32 C38 C39 113.53(15)
C32 C38 H38A 108.9
C39 C38 H38A 108.9
C32 C38 H38B 108.9
C39 C38 H38B 108.9
H38A C38 H38B 107.7
C38 C39 H39A 109.5
C38 C39 H39B 109.5
H39A C39 H39B 109.5
C38 C39 H39C 109.5
H39A C39 H39C 109.5
H39B C39 H39C 109.5
C33 C40 C41 113.64(14)
C33 C40 H40A 108.8
C41 C40 H40A 108.8
C33 C40 H40B 108.8
C41 C40 H40B 108.8
H40A C40 H40B 107.7
C40 C41 H41A 109.5
C40 C41 H41B 109.5
H41A C41 H41B 109.5
C40 C41 H41C 109.5
H41A C41 H41C 109.5
H41B C41 H41C 109.5

loop_
_geom_bond_atom_site_label_1
_geom_bond_atom_site_label_2
_geom_bond_distance
P1 N2 1.7172(14)
P1 N5 1.7276(15)
P1 P2 2.4085(6)
N2 C3 1.396(2)
N2 C6 1.438(2)
C3 C4 1.327(2)
C3 H3 0.9500
C4 N5 1.415(2)
C4 H4 0.9500
N5 C18 1.443(2)
C6 C11 1.403(2)
C6 C7 1.405(2)
C7 C8 1.389(2)
C7 C15 1.517(2)
C8 C9 1.379(2)
C8 H8 0.9500
C9 C10 1.380(2)
C9 H9 0.9500
C10 C11 1.388(2)
C10 H10 0.9500
C11 C12 1.519(2)
C12 C14 1.526(3)
C12 C13 1.536(2)
C12 H12 1.0000
C13 H13A 0.9800
C13 H13B 0.9800
C13 H13C 0.9800
C14 H14A 0.9800
C14 H14B 0.9800
C14 H14C 0.9800
C15 C17 1.517(3)
C15 C16 1.526(3)
C15 H15 1.0000
C16 H16A 0.9800
C16 H16B 0.9800
C16 H16C 0.9800
C17 H17A 0.9800
C17 H17B 0.9800
C17 H17C 0.9800
C18 C19 1.412(2)
C18 C23 1.415(2)
C19 C20 1.394(2)
C19 C27 1.524(2)
C20 C21 1.374(3)
C20 H20 0.9500
C21 C22 1.380(3)
C21 H21 0.9500
C22 C23 1.392(2)
C22 H22 0.9500
C23 C24 1.526(2)
C24 C26 1.529(2)
C24 C25 1.535(3)
C24 H24 1.0000
C25 H25A 0.9800
C25 H25B 0.9800
C25 H25C 0.9800
C26 H26A 0.9800
C26 H26B 0.9800
C26 H26C 0.9800
C27 C29 1.531(3)
C27 C28 1.534(2)
C27 H27 1.0000
C28 H28A 0.9800
C28 H28B 0.9800
C28 H28C 0.9800
C29 H29A 0.9800
C29 H29B 0.9800
C29 H29C 0.9800
P2 C30 1.7940(19)
P2 C33 1.8037(18)
C30 C31 1.370(2)
C30 C34 1.498(2)
C31 C32 1.445(2)
C31 C36 1.508(2)
C32 C33 1.377(2)
C32 C38 1.509(2)
C33 C40 1.503(2)
C34 C35 1.530(2)
C34 H34A 0.9900
C34 H34B 0.9900
C35 H35A 0.9800
C35 H35B 0.9800
C35 H35C 0.9800
C36 C37 1.530(2)
C36 H36A 0.9900
C36 H36B 0.9900
C37 H37A 0.9800
C37 H37B 0.9800
C37 H37C 0.9800
C38 C39 1.523(2)
C38 H38A 0.9900
C38 H38B 0.9900
C39 H39A 0.9800
C39 H39B 0.9800
C39 H39C 0.9800
C40 C41 1.530(2)
C40 H40A 0.9900
C40 H40B 0.9900
C41 H41A 0.9800
C41 H41B 0.9800
C41 H41C 0.9800

loop_
_geom_torsion_atom_site_label_1
_geom_torsion_atom_site_label_2
_geom_torsion_atom_site_label_3
_geom_torsion_atom_site_label_4
_geom_torsion
N5 P1 N2 C3 -7.85(11)
P2 P1 N2 C3 107.28(11)
N5 P1 N2 C6 176.87(12)
P2 P1 N2 C6 -68.00(12)
C6 N2 C3 C4 -178.80(14)
P1 N2 C3 C4 5.83(18)
N2 C3 C4 N5 0.48(19)
C3 C4 N5 C18 166.26(14)
C3 C4 N5 P1 -6.53(17)
N2 P1 N5 C4 8.02(11)
P2 P1 N5 C4 -97.75(10)
N2 P1 N5 C18 -164.28(13)
P2 P1 N5 C18 89.96(13)
C3 N2 C6 C11 -65.1(2)
P1 N2 C6 C11 109.83(16)
C3 N2 C6 C7 114.86(17)
P1 N2 C6 C7 -70.20(18)
C11 C6 C7 C8 -0.3(3)
N2 C6 C7 C8 179.76(15)
C11 C6 C7 C15 176.74(16)
N2 C6 C7 C15 -3.2(2)
C6 C7 C8 C9 1.9(3)
C15 C7 C8 C9 -175.20(17)
C7 C8 C9 C10 -1.2(3)
C8 C9 C10 C11 -1.3(3)
C9 C10 C11 C6 2.8(3)
C9 C10 C11 C12 -176.42(16)
C7 C6 C11 C10 -2.0(2)
N2 C6 C11 C10 177.95(15)
C7 C6 C11 C12 177.18(16)
N2 C6 C11 C12 -2.9(2)
C10 C11 C12 C14 -66.5(2)
C6 C11 C12 C14 114.35(19)
C10 C11 C12 C13 56.8(2)
C6 C11 C12 C13 -122.40(18)
C8 C7 C15 C17 -59.7(2)
C6 C7 C15 C17 123.3(2)
C8 C7 C15 C16 65.8(2)
C6 C7 C15 C16 -111.12(19)
C4 N5 C18 C19 62.9(2)
P1 N5 C18 C19 -125.30(15)
C4 N5 C18 C23 -114.57(17)
P1 N5 C18 C23 57.2(2)
C23 C18 C19 C20 -1.6(3)
N5 C18 C19 C20 -179.02(16)
C23 C18 C19 C27 176.35(16)
N5 C18 C19 C27 -1.0(3)
C18 C19 C20 C21 -1.4(3)
C27 C19 C20 C21 -179.46(18)
C19 C20 C21 C22 2.5(3)
C20 C21 C22 C23 -0.6(3)
C21 C22 C23 C18 -2.3(3)
C21 C22 C23 C24 173.32(18)
C19 C18 C23 C22 3.4(3)
N5 C18 C23 C22 -179.18(16)
C19 C18 C23 C24 -172.15(16)
N5 C18 C23 C24 5.3(2)
C22 C23 C24 C26 19.2(3)
C18 C23 C24 C26 -165.33(17)
C22 C23 C24 C25 -105.1(2)
C18 C23 C24 C25 70.3(2)
C20 C19 C27 C29 71.1(2)
C18 C19 C27 C29 -106.9(2)
C20 C19 C27 C28 -51.0(2)
C18 C19 C27 C28 131.02(18)
N2 P1 P2 C30 -172.88(8)
N5 P1 P2 C30 -78.59(8)
N2 P1 P2 C33 96.05(8)
N5 P1 P2 C33 -169.66(8)
C33 P2 C30 C31 0.35(13)
P1 P2 C30 C31 -84.38(12)
C33 P2 C30 C34 -179.72(14)
P1 P2 C30 C34 95.56(14)
C34 C30 C31 C32 179.66(15)
P2 C30 C31 C32 -0.41(18)
C34 C30 C31 C36 -1.9(3)
P2 C30 C31 C36 178.08(13)
C30 C31 C32 C33 0.3(2)
C36 C31 C32 C33 -178.23(15)
C30 C31 C32 C38 -177.37(15)
C36 C31 C32 C38 4.1(2)
C31 C32 C33 C40 -176.75(14)
C38 C32 C33 C40 0.8(3)
C31 C32 C33 P2 0.00(18)
C38 C32 C33 P2 177.59(13)
C30 P2 C33 C32 -0.20(13)
P1 P2 C33 C32 81.60(11)
C30 P2 C33 C40 176.63(14)
P1 P2 C33 C40 -101.58(13)
C31 C30 C34 C35 -90.2(2)
P2 C30 C34 C35 89.93(18)
C30 C31 C36 C37 -90.2(2)
C32 C31 C36 C37 88.1(2)
C33 C32 C38 C39 -91.0(2)
C31 C32 C38 C39 86.4(2)
C32 C33 C40 C41 94.5(2)
P2 C33 C40 C41 -81.84(19)

loop_
_cod_related_entry_id
_cod_related_entry_database
_cod_related_entry_code
1 ChemSpider 30660200
